data_9004433
loop_
_publ_author_name
'Mancini, F.'
'Sillanpaa, R.'
'Marshall, B.'
'Papunen, H.'

_publ_section_title
;
 Magnesian hornblende from a metamorphosed ultramafic body in southwestern
 Finland: crystal chemistry and petrological implications
;
_journal_name_full 'The Canadian Mineralogist'
_journal_page_first 835
_journal_page_last 844
_journal_volume 34
_journal_year 1996
_chemical_compound_source 'southwestern Finland'
_chemical_formula_sum 'Al Ca1.66 F0.2 Fe1.33 H2 K0.015 Mg3.49 Mn0.02 Na0.625 O23.8 Si7.28 Ti0.06'
_chemical_name_mineral Hornblende
_space_group_IT_number 12
_symmetry_space_group_name_Hall '-C 2y'
_symmetry_space_group_name_H-M 'C 1 2/m 1'
_cell_angle_alpha 90
_cell_angle_beta 104.81
_cell_angle_gamma 90
_cell_formula_units_Z 2
_cell_length_a 9.857
_cell_length_b 18.112
_cell_length_c 5.309
_cell_volume 916.328
_database_code_amcsd 0005506
_exptl_crystal_density_diffrn 3.126
_cod_original_formula_sum 'Si7.28 Al Mg3.49 Fe1.33 Ti.06 Ca1.66 Na.625 Mn.02 K.015 H2 O23.8 F.2'
_cod_database_code 9004433

loop_
_space_group_symop_operation_xyz
x,y,z
1/2+x,1/2+y,z
x,-y,z
1/2+x,1/2-y,z
-x,y,-z
1/2-x,1/2+y,-z
-x,-y,-z
1/2-x,1/2-y,-z

loop_
_atom_site_label
_atom_site_fract_x
_atom_site_fract_y
_atom_site_fract_z
_atom_site_occupancy
_atom_site_U_iso_or_equiv
_atom_site_type_symbol
_atom_site_attached_hydrogens
SiT1 0.28043 0.08473 0.29766 0.82000 0.00039 Si 0
AlT1 0.28043 0.08473 0.29766 0.18000 0.00039 Al 0
SiT2 0.28980 0.17165 0.80710 1.00000 0.00044 Si 0
MgM1 0.00000 0.08867 0.50000 0.71000 0.00072 Mg 0
FeM1 0.00000 0.08867 0.50000 0.29000 0.00072 Fe 0
MgM2 0.00000 0.17758 0.00000 0.69000 0.00050 Mg 0
FeM2 0.00000 0.17758 0.00000 0.15000 0.00050 Fe 0
AlM2 0.00000 0.17758 0.00000 0.14000 0.00050 Al 0
TiM2 0.00000 0.17758 0.00000 0.03000 0.00050 Ti 0
MgM3 0.00000 0.00000 0.00000 0.67000 0.00064 Mg 0
FeM3 0.00000 0.00000 0.00000 0.33000 0.00064 Fe 0
CaM4 0.00000 0.27859 0.50000 0.41500 0.00102 Ca 0
NaM4 0.00000 0.27859 0.50000 0.04000 0.00102 Na 0
FeM4 0.00000 0.27859 0.50000 0.03000 0.00102 Fe 0
MgM4 0.00000 0.27859 0.50000 0.00500 0.00102 Mg 0
MnM4 0.00000 0.27859 0.50000 0.00500 0.00102 Mn 0
CaM4* 0.00000 0.25303 0.50000 0.41500 0.00141 Ca 0
NaM4* 0.00000 0.25303 0.50000 0.04000 0.00141 Na 0
FeM4* 0.00000 0.25303 0.50000 0.03000 0.00141 Fe 0
MgM4* 0.00000 0.25303 0.50000 0.00500 0.00141 Mg 0
MnM4* 0.00000 0.25303 0.50000 0.00500 0.00141 Mn 0
NaA(2/m) 0.00000 0.50000 0.00000 0.15500 0.00463 Na 0
KA(2/m) 0.00000 0.50000 0.00000 0.00500 0.00463 K 0
NaA(2) 0.00000 0.51594 0.00000 0.15500 0.00627 Na 0
KA(2) 0.00000 0.51594 0.00000 0.00500 0.00627 K 0
H 0.20245 0.00000 0.77002 1.00000 0.00117 H 0
O1 0.10972 0.08803 0.21450 1.00000 0.00122 O 0
O2 0.11919 0.17282 0.72856 1.00000 0.00116 O 0
O3 0.11049 0.00000 0.71371 0.90000 0.00120 O 0
F3 0.11049 0.00000 0.71371 0.10000 0.00120 F 0
O4 0.36759 0.24858 0.79144 1.00000 0.00141 O 0
O5 0.34774 0.13612 0.10242 1.00000 0.00139 O 0
O6 0.34322 0.11856 0.59259 1.00000 0.00133 O 0
O7 0.33548 0.00000 0.28790 1.00000 0.00147 O 0

loop_
_cod_changelog_entry_id
_cod_changelog_entry_author
_cod_changelog_entry_date
_cod_changelog_entry_text
1
;cod-tools version 3.8.0
Id: cif_guess_AMCSD_atom_types 9581 2023-05-17 12:35:41Z saulius
;
2023-05-23T09:16:41+03:00
;Derived atom types and hydrogen counts
from atom names that follow the AMCSD naming convention
(Wat == water, O-H == hydroxyl).
;

loop_
_cod_related_entry_id
_cod_related_entry_database
_cod_related_entry_code
1 AMCSD 0005506
